data_2018125
loop_
_publ_author_name
'Baillie, Sharon E.'
'Blair, Victoria L.'
'Hevia, Eva'
'Kennedy, Alan R.'

_publ_section_title
;
 A new polymeric alkyl/alkoxide magnesium--sodium inverse crown complex
;
_journal_coeditor_code EM3041
_journal_issue 7
_journal_name_full 'Acta Crystallographica Section C'
_journal_page_first m249
_journal_page_last m251
_journal_paper_doi 10.1107/S0108270111023134
_journal_volume 67
_journal_year 2011
_chemical_formula_iupac '[Na2 Mg2 (C4 H11 O Si)2 (C4 H11 Si)4]'
_chemical_formula_moiety 'C24 H66 Mg2 Na2 O2 Si6'
_chemical_formula_sum 'C24 H66 Mg2 Na2 O2 Si6'
_chemical_formula_weight 649.91
_chemical_name_systematic
;
Poly[bis(\m~3~-trimethylsilylmethanolato)tetrakis(\m~2~-
trimethylsilylmethyl)dimagnesiumdisodium]
;
_space_group_IT_number 14
_symmetry_cell_setting monoclinic
_symmetry_space_group_name_Hall '-P 2ybc'
_symmetry_space_group_name_H-M 'P 1 21/c 1'
_atom_sites_solution_hydrogens geom
_atom_sites_solution_primary direct
_atom_sites_solution_secondary difmap
_audit_creation_method SHELXL97
_cell_angle_alpha 90.00
_cell_angle_beta 95.482(3)
_cell_angle_gamma 90.00
_cell_formula_units_Z 2
_cell_length_a 9.8057(3)
_cell_length_b 18.1602(5)
_cell_length_c 11.8234(3)
_cell_measurement_reflns_used 7568
_cell_measurement_temperature 123(2)
_cell_measurement_theta_max 30.34
_cell_measurement_theta_min 2.82
_cell_volume 2095.80(10)
_computing_cell_refinement 'CrysAlis PRO (Oxford Diffraction, 2010)'
_computing_data_collection 'CrysAlis PRO (Oxford Diffraction, 2010)'
_computing_data_reduction 'CrysAlis PRO (Oxford Diffraction, 2010)'
_computing_molecular_graphics 'X-SEED (Barbour, 2001)'
_computing_publication_material 'SHELXL97 (Sheldrick, 2008)'
_computing_structure_refinement 'SHELXL97 (Sheldrick, 2008)'
_computing_structure_solution 'SIR2004 (Burla <i>et al.</i>, 2005)'
_diffrn_ambient_temperature 123(2)
_diffrn_detector_area_resol_mean 16.0268
_diffrn_measured_fraction_theta_full 0.999
_diffrn_measured_fraction_theta_max 0.999
_diffrn_measurement_device_type 'Oxford Gemini S'
_diffrn_measurement_method \w
_diffrn_radiation_monochromator graphite
_diffrn_radiation_source 'fine-focus sealed tube'
_diffrn_radiation_type MoK\a
_diffrn_radiation_wavelength 0.71073
_diffrn_reflns_av_R_equivalents 0.0460
_diffrn_reflns_av_sigmaI/netI 0.0496
_diffrn_reflns_limit_h_max 12
_diffrn_reflns_limit_h_min -12
_diffrn_reflns_limit_k_max 23
_diffrn_reflns_limit_k_min -23
_diffrn_reflns_limit_l_max 15
_diffrn_reflns_limit_l_min -15
_diffrn_reflns_number 17871
_diffrn_reflns_theta_full 27.00
_diffrn_reflns_theta_max 27.99
_diffrn_reflns_theta_min 2.83
_diffrn_standards_decay_% 0
_diffrn_standards_number 0
_exptl_absorpt_coefficient_mu 0.268
_exptl_absorpt_correction_T_max 1.00000
_exptl_absorpt_correction_T_min 0.80429
_exptl_absorpt_correction_type multi-scan
_exptl_absorpt_process_details '(CrysAlis PRO; Oxford Diffraction, 2010)'
_exptl_crystal_colour colourless
_exptl_crystal_density_diffrn 1.030
_exptl_crystal_density_method 'not measured'
_exptl_crystal_description block
_exptl_crystal_F_000 712
_exptl_crystal_size_max 0.23
_exptl_crystal_size_mid 0.18
_exptl_crystal_size_min 0.15
_refine_diff_density_max 0.456
_refine_diff_density_min -0.284
_refine_ls_extinction_method none
_refine_ls_goodness_of_fit_ref 0.959
_refine_ls_hydrogen_treatment mixed
_refine_ls_matrix_type full
_refine_ls_number_parameters 196
_refine_ls_number_reflns 5052
_refine_ls_number_restraints 0
_refine_ls_restrained_S_all 0.959
_refine_ls_R_factor_all 0.0588
_refine_ls_R_factor_gt 0.0391
_refine_ls_shift/su_max 0.000
_refine_ls_shift/su_mean 0.000
_refine_ls_structure_factor_coef Fsqd
_refine_ls_weighting_details 'calc w = 1/[\s^2^(Fo^2^)+(0.0566P)^2^+0.0000P] where P=(Fo^2^+2Fc^2^)/3'
_refine_ls_weighting_scheme calc
_refine_ls_wR_factor_gt 0.0949
_refine_ls_wR_factor_ref 0.0995
_reflns_number_gt 3663
_reflns_number_total 5052
_reflns_threshold_expression I>2\s(I)
_cod_data_source_file em3041.cif
_cod_data_source_block I
_cod_original_sg_symbol_H-M 'P 21/c'
_cod_database_code 2018125
_cod_database_fobs_code 2018125

loop_
_symmetry_equiv_pos_as_xyz
'x, y, z'
'-x, y+1/2, -z+1/2'
'-x, -y, -z'
'x, -y-1/2, z-1/2'

loop_
_atom_site_type_symbol
_atom_site_label
_atom_site_fract_x
_atom_site_fract_y
_atom_site_fract_z
_atom_site_U_iso_or_equiv
_atom_site_adp_type
_atom_site_calc_flag
_atom_site_refinement_flags
_atom_site_occupancy
_atom_site_symmetry_multiplicity
_atom_site_disorder_assembly
_atom_site_disorder_group
Mg Mg1 -0.00426(6) 0.05122(3) -0.09983(4) 0.01719(13) Uani d . 1 1 . .
Na Na1 0.00110(7) 0.11740(3) 0.14529(5) 0.02509(17) Uani d . 1 1 . .
Si Si1 0.34964(5) 0.11136(3) 0.12990(4) 0.02460(13) Uani d . 1 1 . .
Si Si2 -0.22055(5) 0.19736(3) -0.17790(4) 0.02400(13) Uani d . 1 1 . .
Si Si3 -0.18934(6) -0.05907(3) 0.33618(4) 0.02845(13) Uani d . 1 1 . .
O O1 0.11632(11) 0.03426(5) 0.04690(9) 0.0169(2) Uani d . 1 1 . .
C C1 0.26296(17) 0.03189(9) 0.05188(14) 0.0193(3) Uani d . 1 1 . .
C C2 0.3087(2) 0.11026(13) 0.28116(17) 0.0492(6) Uani d . 1 1 . .
H H2A 0.3420 0.0643 0.3173 0.074 Uiso calc R 1 1 . .
H H2B 0.2093 0.1138 0.2837 0.074 Uiso calc R 1 1 . .
H H2C 0.3533 0.1522 0.3217 0.074 Uiso calc R 1 1 . .
C C3 0.5377(2) 0.10166(12) 0.12316(18) 0.0381(5) Uani d . 1 1 . .
H H3A 0.5579 0.1014 0.0436 0.057 Uiso calc R 1 1 . .
H H3B 0.5691 0.0554 0.1595 0.057 Uiso calc R 1 1 . .
H H3C 0.5851 0.1431 0.1629 0.057 Uiso calc R 1 1 . .
C C4 0.2891(2) 0.19933(10) 0.0612(2) 0.0446(6) Uani d . 1 1 . .
H H4A 0.3337 0.2409 0.1027 0.067 Uiso calc R 1 1 . .
H H4B 0.1896 0.2033 0.0624 0.067 Uiso calc R 1 1 . .
H H4C 0.3122 0.2001 -0.0177 0.067 Uiso calc R 1 1 . .
C C5 -0.11609(19) 0.15148(9) -0.06267(14) 0.0215(4) Uani d . 1 1 . .
C C6 -0.1122(2) 0.26732(10) -0.24626(16) 0.0311(4) Uani d . 1 1 . .
H H6A -0.0900 0.3080 -0.1932 0.047 Uiso calc R 1 1 . .
H H6B -0.1630 0.2864 -0.3155 0.047 Uiso calc R 1 1 . .
H H6C -0.0274 0.2440 -0.2655 0.047 Uiso calc R 1 1 . .
C C7 -0.3707(2) 0.24875(12) -0.1311(2) 0.0486(6) Uani d . 1 1 . .
H H7A -0.4260 0.2155 -0.0887 0.073 Uiso calc R 1 1 . .
H H7B -0.4267 0.2677 -0.1978 0.073 Uiso calc R 1 1 . .
H H7C -0.3380 0.2899 -0.0821 0.073 Uiso calc R 1 1 . .
C C8 -0.2894(2) 0.13150(11) -0.29098(18) 0.0433(5) Uani d . 1 1 . .
H H8A -0.2135 0.1039 -0.3188 0.065 Uiso calc R 1 1 . .
H H8B -0.3377 0.1589 -0.3540 0.065 Uiso calc R 1 1 . .
H H8C -0.3530 0.0972 -0.2594 0.065 Uiso calc R 1 1 . .
C C9 -0.09097(19) -0.00313(10) 0.24275(14) 0.0235(4) Uani d . 1 1 . .
C C10 -0.3040(3) -0.00285(15) 0.42114(19) 0.0592(7) Uani d . 1 1 . .
H H10A -0.2480 0.0285 0.4747 0.089 Uiso calc R 1 1 . .
H H10B -0.3601 -0.0358 0.4633 0.089 Uiso calc R 1 1 . .
H H10C -0.3639 0.0281 0.3698 0.089 Uiso calc R 1 1 . .
C C11 -0.3025(3) -0.12490(13) 0.2498(2) 0.0577(7) Uani d . 1 1 . .
H H11A -0.3607 -0.0977 0.1922 0.087 Uiso calc R 1 1 . .
H H11B -0.3602 -0.1514 0.2995 0.087 Uiso calc R 1 1 . .
H H11C -0.2460 -0.1602 0.2124 0.087 Uiso calc R 1 1 . .
C C12 -0.0731(2) -0.11256(10) 0.44100(16) 0.0362(5) Uani d . 1 1 . .
H H12A -0.0129 -0.1440 0.4002 0.054 Uiso calc R 1 1 . .
H H12B -0.1281 -0.1433 0.4874 0.054 Uiso calc R 1 1 . .
H H12C -0.0175 -0.0784 0.4902 0.054 Uiso calc R 1 1 . .
H H1A 0.2966(18) -0.0126(9) 0.0897(14) 0.020(4) Uiso d . 1 1 . .
H H1B 0.2951(18) 0.0301(9) -0.0295(15) 0.025(5) Uiso d . 1 1 . .
H H5A -0.181(2) 0.1348(10) -0.0094(18) 0.040(6) Uiso d . 1 1 . .
H H5B -0.065(2) 0.1868(11) -0.0281(17) 0.041(6) Uiso d . 1 1 . .
H H9A -0.022(2) 0.0234(9) 0.2927(15) 0.028(5) Uiso d . 1 1 . .
H H9B -0.160(2) 0.0311(10) 0.2058(16) 0.032(5) Uiso d . 1 1 . .

loop_
_atom_site_aniso_label
_atom_site_aniso_U_11
_atom_site_aniso_U_22
_atom_site_aniso_U_33
_atom_site_aniso_U_12
_atom_site_aniso_U_13
_atom_site_aniso_U_23
Mg1 0.0198(3) 0.0154(3) 0.0169(3) -0.0005(2) 0.0042(2) 0.0013(2)
Na1 0.0311(4) 0.0207(3) 0.0243(3) 0.0029(3) 0.0073(3) -0.0031(3)
Si1 0.0194(3) 0.0288(3) 0.0262(3) -0.0044(2) 0.0053(2) -0.0080(2)
Si2 0.0227(3) 0.0233(2) 0.0263(2) 0.0017(2) 0.0043(2) 0.00898(19)
Si3 0.0277(3) 0.0373(3) 0.0212(2) -0.0048(2) 0.0070(2) 0.0047(2)
O1 0.0157(6) 0.0163(5) 0.0190(5) -0.0004(4) 0.0029(4) 0.0001(4)
C1 0.0175(8) 0.0188(8) 0.0217(8) 0.0000(7) 0.0027(7) 0.0008(7)
C2 0.0394(13) 0.0782(17) 0.0312(11) -0.0185(12) 0.0099(10) -0.0194(11)
C3 0.0229(10) 0.0477(12) 0.0440(12) -0.0044(9) 0.0043(9) -0.0120(10)
C4 0.0436(13) 0.0230(10) 0.0670(15) -0.0028(9) 0.0042(12) -0.0077(9)
C5 0.0253(10) 0.0158(8) 0.0236(8) -0.0005(7) 0.0032(7) 0.0020(7)
C6 0.0338(11) 0.0287(10) 0.0317(10) -0.0007(8) 0.0079(8) 0.0097(8)
C7 0.0359(13) 0.0507(13) 0.0620(15) 0.0190(10) 0.0188(11) 0.0279(11)
C8 0.0449(14) 0.0482(12) 0.0349(11) -0.0146(11) -0.0062(10) 0.0091(9)
C9 0.0248(10) 0.0268(9) 0.0194(8) -0.0033(8) 0.0044(7) -0.0006(7)
C10 0.0529(16) 0.0884(18) 0.0410(12) 0.0210(14) 0.0291(12) 0.0210(13)
C11 0.0580(16) 0.0684(16) 0.0438(13) -0.0359(13) -0.0104(12) 0.0235(12)
C12 0.0417(13) 0.0393(11) 0.0280(10) -0.0021(9) 0.0059(9) 0.0048(8)

loop_
_atom_type_symbol
_atom_type_description
_atom_type_scat_dispersion_real
_atom_type_scat_dispersion_imag
_atom_type_scat_source
Mg Mg 0.0486 0.0363 'International Tables Vol C Tables 4.2.6.8 and 6.1.1.4'
Na Na 0.0362 0.0249 'International Tables Vol C Tables 4.2.6.8 and 6.1.1.4'
Si Si 0.0817 0.0704 'International Tables Vol C Tables 4.2.6.8 and 6.1.1.4'
O O 0.0106 0.0060 'International Tables Vol C Tables 4.2.6.8 and 6.1.1.4'
C C 0.0033 0.0016 'International Tables Vol C Tables 4.2.6.8 and 6.1.1.4'
H H 0.0000 0.0000 'International Tables Vol C Tables 4.2.6.8 and 6.1.1.4'

loop_
_geom_angle_atom_site_label_1
_geom_angle_atom_site_label_2
_geom_angle_atom_site_label_3
_geom_angle_site_symmetry_1
_geom_angle_site_symmetry_3
_geom_angle
_geom_angle_publ_flag
O1 Mg1 O1 . 3 84.77(5) y
O1 Mg1 C9 . 3 110.06(6) y
O1 Mg1 C9 3 3 102.46(6) y
O1 Mg1 C5 . . 102.52(6) y
O1 Mg1 C5 3 . 106.08(6) y
C9 Mg1 C5 3 . 138.14(7) y
O1 Mg1 Mg1 . 3 42.48(3) ?
O1 Mg1 Mg1 3 3 42.29(3) ?
C9 Mg1 Mg1 3 3 112.22(5) ?
C5 Mg1 Mg1 . 3 109.53(5) ?
O1 Mg1 Na1 . 3 89.07(3) ?
O1 Mg1 Na1 3 3 46.88(3) ?
C9 Mg1 Na1 3 3 57.43(5) ?
C5 Mg1 Na1 . 3 150.02(6) ?
Mg1 Mg1 Na1 3 3 61.67(2) ?
O1 Mg1 Na1 . . 46.36(3) ?
O1 Mg1 Na1 3 . 88.28(3) ?
C9 Mg1 Na1 3 . 153.69(6) ?
C5 Mg1 Na1 . . 57.34(5) ?
Mg1 Mg1 Na1 3 . 60.88(2) ?
Na1 Mg1 Na1 3 . 122.550(19) ?
O1 Na1 C9 . . 83.19(5) y
O1 Na1 C5 . . 82.79(5) y
C9 Na1 C5 . . 116.83(6) y
O1 Na1 C6 . 4_566 171.69(6) y
C9 Na1 C6 . 4_566 104.77(6) y
C5 Na1 C6 . 4_566 95.46(6) y
O1 Na1 Mg1 . 3 40.83(3) ?
C9 Na1 Mg1 . 3 43.69(4) ?
C5 Na1 Mg1 . 3 94.54(4) ?
C6 Na1 Mg1 4_566 3 147.46(5) ?
O1 Na1 Mg1 . . 40.24(3) ?
C9 Na1 Mg1 . . 96.21(4) ?
C5 Na1 Mg1 . . 43.41(4) ?
C6 Na1 Mg1 4_566 . 138.84(5) ?
Mg1 Na1 Mg1 3 . 57.450(19) ?
O1 Na1 Si1 . . 53.61(3) ?
C9 Na1 Si1 . . 112.03(5) ?
C5 Na1 Si1 . . 107.41(4) ?
C6 Na1 Si1 4_566 . 119.83(5) ?
Mg1 Na1 Si1 3 . 86.17(2) ?
Mg1 Na1 Si1 . . 82.41(2) ?
O1 Na1 H5A . . 93.8(5) ?
C9 Na1 H5A . . 100.1(5) ?
C5 Na1 H5A . . 21.5(5) ?
C6 Na1 H5A 4_566 . 87.2(5) ?
Mg1 Na1 H5A 3 . 91.0(4) ?
Mg1 Na1 H5A . . 54.0(5) ?
Si1 Na1 H5A . . 128.4(5) ?
O1 Na1 H5B . . 91.1(5) ?
C9 Na1 H5B . . 135.4(5) ?
C5 Na1 H5B . . 19.2(5) ?
C6 Na1 H5B 4_566 . 84.9(5) ?
Mg1 Na1 H5B 3 . 111.7(5) ?
Mg1 Na1 H5B . . 56.0(5) ?
Si1 Na1 H5B . . 99.1(5) ?
H5A Na1 H5B . . 35.9(6) ?
O1 Na1 H9A . . 89.2(4) ?
C9 Na1 H9A . . 21.5(5) ?
C5 Na1 H9A . . 138.3(5) ?
C6 Na1 H9A 4_566 . 97.4(4) ?
Mg1 Na1 H9A 3 . 56.2(4) ?
Mg1 Na1 H9A . . 113.2(4) ?
Si1 Na1 H9A . . 100.1(4) ?
H5A Na1 H9A . . 120.4(7) ?
H5B Na1 H9A . . 156.3(7) ?
O1 Na1 H9B . . 95.4(4) ?
C9 Na1 H9B . . 21.7(5) ?
C5 Na1 H9B . . 100.8(5) ?
C6 Na1 H9B 4_566 . 92.9(4) ?
Mg1 Na1 H9B 3 . 54.7(4) ?
Mg1 Na1 H9B . . 94.2(4) ?
Si1 Na1 H9B . . 133.3(5) ?
H5A Na1 H9B . . 81.5(7) ?
H5B Na1 H9B . . 117.4(7) ?
H9A Na1 H9B . . 39.1(6) ?
C3 Si1 C4 . . 109.76(10) ?
C3 Si1 C2 . . 110.13(10) ?
C4 Si1 C2 . . 109.72(11) ?
C3 Si1 C1 . . 108.12(8) ?
C4 Si1 C1 . . 109.58(9) ?
C2 Si1 C1 . . 109.51(9) ?
C3 Si1 Na1 . . 176.36(7) ?
C4 Si1 Na1 . . 73.68(7) ?
C2 Si1 Na1 . . 69.18(7) ?
C1 Si1 Na1 . . 69.16(5) ?
C5 Si2 C7 . . 114.08(9) ?
C5 Si2 C8 . . 112.33(9) ?
C7 Si2 C8 . . 106.86(11) ?
C5 Si2 C6 . . 109.16(9) ?
C7 Si2 C6 . . 106.38(9) ?
C8 Si2 C6 . . 107.69(9) ?
C9 Si3 C11 . . 110.08(9) ?
C9 Si3 C12 . . 111.27(9) ?
C11 Si3 C12 . . 108.79(10) ?
C9 Si3 C10 . . 113.32(10) ?
C11 Si3 C10 . . 106.58(13) ?
C12 Si3 C10 . . 106.58(10) ?
C1 O1 Mg1 . . 122.69(9) ?
C1 O1 Mg1 . 3 122.22(9) ?
Mg1 O1 Mg1 . 3 95.23(5) ?
C1 O1 Na1 . . 123.01(9) ?
Mg1 O1 Na1 . . 93.40(5) ?
Mg1 O1 Na1 3 . 92.29(5) ?
O1 C1 Si1 . . 113.78(11) ?
O1 C1 H1A . . 109.9(10) ?
Si1 C1 H1A . . 107.3(10) ?
O1 C1 H1B . . 110.7(10) ?
Si1 C1 H1B . . 108.4(9) ?
H1A C1 H1B . . 106.4(13) ?
Si1 C2 H2A . . 109.5 ?
Si1 C2 H2B . . 109.5 ?
H2A C2 H2B . . 109.5 ?
Si1 C2 H2C . . 109.5 ?
H2A C2 H2C . . 109.5 ?
H2B C2 H2C . . 109.5 ?
Si1 C3 H3A . . 109.5 ?
Si1 C3 H3B . . 109.5 ?
H3A C3 H3B . . 109.5 ?
Si1 C3 H3C . . 109.5 ?
H3A C3 H3C . . 109.5 ?
H3B C3 H3C . . 109.5 ?
Si1 C4 H4A . . 109.5 ?
Si1 C4 H4B . . 109.5 ?
H4A C4 H4B . . 109.5 ?
Si1 C4 H4C . . 109.5 ?
H4A C4 H4C . . 109.5 ?
H4B C4 H4C . . 109.5 ?
Si2 C5 Mg1 . . 119.04(9) ?
Si2 C5 Na1 . . 161.64(9) ?
Mg1 C5 Na1 . . 79.25(5) ?
Si2 C5 H5A . . 105.5(12) ?
Mg1 C5 H5A . . 103.8(11) ?
Na1 C5 H5A . . 65.7(12) ?
Si2 C5 H5B . . 105.4(13) ?
Mg1 C5 H5B . . 115.0(13) ?
Na1 C5 H5B . . 64.7(13) ?
H5A C5 H5B . . 107.3(17) ?
Si2 C6 H6A . . 109.5 ?
Si2 C6 H6B . . 109.5 ?
H6A C6 H6B . . 109.5 ?
Si2 C6 H6C . . 109.5 ?
H6A C6 H6C . . 109.5 ?
H6B C6 H6C . . 109.5 ?
Si2 C7 H7A . . 109.5 ?
Si2 C7 H7B . . 109.5 ?
H7A C7 H7B . . 109.5 ?
Si2 C7 H7C . . 109.5 ?
H7A C7 H7C . . 109.5 ?
H7B C7 H7C . . 109.5 ?
Si2 C8 H8A . . 109.5 ?
Si2 C8 H8B . . 109.5 ?
H8A C8 H8B . . 109.5 ?
Si2 C8 H8C . . 109.5 ?
H8A C8 H8C . . 109.5 ?
H8B C8 H8C . . 109.5 ?
Si3 C9 Mg1 . 3 122.00(9) ?
Si3 C9 Na1 . . 158.38(9) ?
Mg1 C9 Na1 3 . 78.88(5) ?
Si3 C9 H9A . . 106.2(10) ?
Mg1 C9 H9A 3 . 110.1(10) ?
Na1 C9 H9A . . 67.4(10) ?
Si3 C9 H9B . . 103.6(11) ?
Mg1 C9 H9B 3 . 103.6(11) ?
Na1 C9 H9B . . 62.7(11) ?
H9A C9 H9B . . 111.1(15) ?
Si3 C10 H10A . . 109.5 ?
Si3 C10 H10B . . 109.5 ?
H10A C10 H10B . . 109.5 ?
Si3 C10 H10C . . 109.5 ?
H10A C10 H10C . . 109.5 ?
H10B C10 H10C . . 109.5 ?
Si3 C11 H11A . . 109.5 ?
Si3 C11 H11B . . 109.5 ?
H11A C11 H11B . . 109.5 ?
Si3 C11 H11C . . 109.5 ?
H11A C11 H11C . . 109.5 ?
H11B C11 H11C . . 109.5 ?
Si3 C12 H12A . . 109.5 ?
Si3 C12 H12B . . 109.5 ?
H12A C12 H12B . . 109.5 ?
Si3 C12 H12C . . 109.5 ?
H12A C12 H12C . . 109.5 ?
H12B C12 H12C . . 109.5 ?

loop_
_geom_bond_atom_site_label_1
_geom_bond_atom_site_label_2
_geom_bond_site_symmetry_2
_geom_bond_distance
_geom_bond_publ_flag
Mg1 O1 . 2.0274(12) y
Mg1 O1 3 2.0347(11) y
Mg1 C5 . 2.1915(17) y
Mg1 C9 3 2.1890(17) y
Mg1 Mg1 3 3.0004(10) ?
Mg1 Na1 3 3.1096(8) ?
Mg1 Na1 . 3.1332(8) ?
Na1 O1 . 2.2716(12) y
Na1 C5 . 2.6850(18) y
Na1 C9 . 2.6706(18) y
Na1 C6 4_566 2.7448(18) y
Na1 Mg1 3 3.1096(8) ?
Na1 Si1 . 3.4416(9) ?
Na1 H5A . 2.45(2) ?
Na1 H5B . 2.44(2) ?
Na1 H9A . 2.466(17) ?
Na1 H9B . 2.385(18) ?
Si1 C3 . 1.862(2) ?
Si1 C4 . 1.864(2) ?
Si1 C2 . 1.870(2) ?
Si1 C1 . 1.8725(17) ?
Si2 C5 . 1.8257(18) ?
Si2 C7 . 1.871(2) ?
Si2 C8 . 1.871(2) ?
Si2 C6 . 1.8868(17) ?
Si3 C9 . 1.8401(17) ?
Si3 C11 . 1.868(2) ?
Si3 C12 . 1.873(2) ?
Si3 C10 . 1.879(2) ?
O1 C1 . 1.4342(19) ?
O1 Mg1 3 2.0347(11) ?
C1 H1A . 0.966(17) ?
C1 H1B . 1.041(17) ?
C2 H2A . 0.9800 ?
C2 H2B . 0.9800 ?
C2 H2C . 0.9800 ?
C3 H3A . 0.9800 ?
C3 H3B . 0.9800 ?
C3 H3C . 0.9800 ?
C4 H4A . 0.9800 ?
C4 H4B . 0.9800 ?
C4 H4C . 0.9800 ?
C5 H5A . 0.98(2) ?
C5 H5B . 0.89(2) ?
C6 H6A . 0.9800 ?
C6 H6B . 0.9800 ?
C6 H6C . 0.9800 ?
C7 H7A . 0.9800 ?
C7 H7B . 0.9800 ?
C7 H7C . 0.9800 ?
C8 H8A . 0.9800 ?
C8 H8B . 0.9800 ?
C8 H8C . 0.9800 ?
C9 Mg1 3 2.1890(17) ?
C9 H9A . 0.979(19) ?
C9 H9B . 0.991(19) ?
C10 H10A . 0.9800 ?
C10 H10B . 0.9800 ?
C10 H10C . 0.9800 ?
C11 H11A . 0.9800 ?
C11 H11B . 0.9800 ?
C11 H11C . 0.9800 ?
C12 H12A . 0.9800 ?
C12 H12B . 0.9800 ?
C12 H12C . 0.9800 ?

loop_
_geom_torsion_atom_site_label_1
_geom_torsion_atom_site_label_2
_geom_torsion_atom_site_label_3
_geom_torsion_atom_site_label_4
_geom_torsion_site_symmetry_1
_geom_torsion_site_symmetry_2
_geom_torsion_site_symmetry_3
_geom_torsion_site_symmetry_4
_geom_torsion
_geom_torsion_publ_flag
O1 Mg1 Na1 O1 3 . . . 84.41(6) ?
C9 Mg1 Na1 O1 3 . . . -30.82(12) ?
C5 Mg1 Na1 O1 . . . . -165.20(8) ?
Mg1 Mg1 Na1 O1 3 . . . 50.55(4) ?
Na1 Mg1 Na1 O1 3 . . . 50.55(4) ?
O1 Mg1 Na1 C9 . . . . -71.74(6) ?
O1 Mg1 Na1 C9 3 . . . 12.68(6) ?
C9 Mg1 Na1 C9 3 . . . -102.56(11) ?
C5 Mg1 Na1 C9 . . . . 123.06(8) ?
Mg1 Mg1 Na1 C9 3 . . . -21.18(5) ?
Na1 Mg1 Na1 C9 3 . . . -21.18(5) ?
O1 Mg1 Na1 C5 . . . . 165.20(8) ?
O1 Mg1 Na1 C5 3 . . . -110.38(7) ?
C9 Mg1 Na1 C5 3 . . . 134.39(13) ?
Mg1 Mg1 Na1 C5 3 . . . -144.24(7) ?
Na1 Mg1 Na1 C5 3 . . . -144.24(7) ?
O1 Mg1 Na1 C6 . . . 4_566 167.32(9) ?
O1 Mg1 Na1 C6 3 . . 4_566 -108.27(8) ?
C9 Mg1 Na1 C6 3 . . 4_566 136.50(13) ?
C5 Mg1 Na1 C6 . . . 4_566 2.11(9) ?
Mg1 Mg1 Na1 C6 3 . . 4_566 -142.13(8) ?
Na1 Mg1 Na1 C6 3 . . 4_566 -142.13(8) ?
O1 Mg1 Na1 Mg1 . . . 3 -50.55(4) ?
O1 Mg1 Na1 Mg1 3 . . 3 33.86(3) ?
C9 Mg1 Na1 Mg1 3 . . 3 -81.37(12) ?
C5 Mg1 Na1 Mg1 . . . 3 144.24(7) ?
Na1 Mg1 Na1 Mg1 3 . . 3 0.0 ?
O1 Mg1 Na1 Si1 . . . . 39.73(4) ?
O1 Mg1 Na1 Si1 3 . . . 124.15(4) ?
C9 Mg1 Na1 Si1 3 . . . 8.92(12) ?
C5 Mg1 Na1 Si1 . . . . -125.47(6) ?
Mg1 Mg1 Na1 Si1 3 . . . 90.29(2) ?
Na1 Mg1 Na1 Si1 3 . . . 90.29(2) ?
O1 Mg1 O1 C1 3 . . . 134.03(12) ?
C9 Mg1 O1 C1 3 . . . 32.65(12) ?
C5 Mg1 O1 C1 . . . . -120.63(11) ?
Mg1 Mg1 O1 C1 3 . . . 134.03(12) ?
Na1 Mg1 O1 C1 3 . . . 87.26(10) ?
Na1 Mg1 O1 C1 . . . . -133.36(12) ?
O1 Mg1 O1 Mg1 3 . . 3 0.0 ?
C9 Mg1 O1 Mg1 3 . . 3 -101.38(6) ?
C5 Mg1 O1 Mg1 . . . 3 105.34(6) ?
Na1 Mg1 O1 Mg1 3 . . 3 -46.77(3) ?
Na1 Mg1 O1 Mg1 . . . 3 92.61(5) ?
O1 Mg1 O1 Na1 3 . . . -92.61(5) ?
C9 Mg1 O1 Na1 3 . . . 166.01(6) ?
C5 Mg1 O1 Na1 . . . . 12.72(6) ?
Mg1 Mg1 O1 Na1 3 . . . -92.61(5) ?
Na1 Mg1 O1 Na1 3 . . . -139.38(3) ?
C9 Na1 O1 C1 . . . . -118.80(11) ?
C5 Na1 O1 C1 . . . . 122.95(11) ?
Mg1 Na1 O1 C1 3 . . . -131.48(12) ?
Mg1 Na1 O1 C1 . . . . 133.14(12) ?
Si1 Na1 O1 C1 . . . . 5.06(9) ?
C9 Na1 O1 Mg1 . . . . 108.05(6) ?
C5 Na1 O1 Mg1 . . . . -10.19(5) ?
Mg1 Na1 O1 Mg1 3 . . . 95.38(5) ?
Si1 Na1 O1 Mg1 . . . . -128.08(5) ?
C9 Na1 O1 Mg1 . . . 3 12.68(5) ?
C5 Na1 O1 Mg1 . . . 3 -105.57(5) ?
Mg1 Na1 O1 Mg1 . . . 3 -95.38(5) ?
Si1 Na1 O1 Mg1 . . . 3 136.54(5) ?
Mg1 O1 C1 Si1 . . . . 111.87(10) ?
Mg1 O1 C1 Si1 3 . . . -125.95(9) ?
Na1 O1 C1 Si1 . . . . -8.20(15) ?
C3 Si1 C1 O1 . . . . -177.72(12) ?
C4 Si1 C1 O1 . . . . -58.12(14) ?
C2 Si1 C1 O1 . . . . 62.27(14) ?
Na1 Si1 C1 O1 . . . . 4.84(9) ?
C7 Si2 C5 Mg1 . . . . 151.08(11) ?
C8 Si2 C5 Mg1 . . . . 29.28(14) ?
C6 Si2 C5 Mg1 . . . . -90.09(11) ?
C7 Si2 C5 Na1 . . . . -23.7(3) ?
C8 Si2 C5 Na1 . . . . -145.5(3) ?
C6 Si2 C5 Na1 . . . . 95.1(3) ?
O1 Mg1 C5 Si2 . . . . 170.76(9) ?
O1 Mg1 C5 Si2 3 . . . -101.14(10) ?
C9 Mg1 C5 Si2 3 . . . 30.01(17) ?
Mg1 Mg1 C5 Si2 3 . . . -145.53(8) ?
Na1 Mg1 C5 Si2 3 . . . -78.66(14) ?
Na1 Mg1 C5 Si2 . . . . -178.33(13) ?
O1 Mg1 C5 Na1 . . . . -10.91(6) ?
O1 Mg1 C5 Na1 3 . . . 77.19(5) ?
C9 Mg1 C5 Na1 3 . . . -151.66(9) ?
Mg1 Mg1 C5 Na1 3 . . . 32.80(6) ?
Na1 Mg1 C5 Na1 3 . . . 99.66(9) ?
O1 Na1 C5 Si2 . . . . -175.1(3) ?
C9 Na1 C5 Si2 . . . . 106.3(3) ?
C6 Na1 C5 Si2 4_566 . . . -3.3(3) ?
Mg1 Na1 C5 Si2 3 . . . 145.7(3) ?
Mg1 Na1 C5 Si2 . . . . 175.3(4) ?
Si1 Na1 C5 Si2 . . . . -126.9(3) ?
O1 Na1 C5 Mg1 . . . . 9.57(5) ?
C9 Na1 C5 Mg1 . . . . -69.01(7) ?
C6 Na1 C5 Mg1 4_566 . . . -178.60(6) ?
Mg1 Na1 C5 Mg1 3 . . . -29.61(5) ?
Si1 Na1 C5 Mg1 . . . . 57.79(5) ?
C11 Si3 C9 Mg1 . . . 3 -42.80(15) ?
C12 Si3 C9 Mg1 . . . 3 77.89(13) ?
C10 Si3 C9 Mg1 . . . 3 -162.03(12) ?
C11 Si3 C9 Na1 . . . . 120.8(3) ?
C12 Si3 C9 Na1 . . . . -118.5(3) ?
C10 Si3 C9 Na1 . . . . 1.6(3) ?
O1 Na1 C9 Si3 . . . . -177.9(3) ?
C5 Na1 C9 Si3 . . . . -99.5(3) ?
C6 Na1 C9 Si3 4_566 . . . 4.6(3) ?
Mg1 Na1 C9 Si3 3 . . . -165.9(3) ?
Mg1 Na1 C9 Si3 . . . . -139.7(3) ?
Si1 Na1 C9 Si3 . . . . 136.0(3) ?
O1 Na1 C9 Mg1 . . . 3 -11.99(5) ?
C5 Na1 C9 Mg1 . . . 3 66.36(7) ?
C6 Na1 C9 Mg1 4_566 . . 3 170.45(6) ?
Mg1 Na1 C9 Mg1 . . . 3 26.17(6) ?
Si1 Na1 C9 Mg1 . . . 3 -58.13(6) ?
